data_2205335
loop_
_publ_author_name
'Aramaki, Shinji'
'Sakai, Yoshimasa'
'Yanagisawa, Hiroyuki'
'Senju, Takatoshi'
'Mizuguchi, Jin'

_publ_section_title
;(1<i>RS</i>,4<i>S</i><i>R</i>,8<i>S</i><i>R</i>,11<i>RS</i>,15<i>S</i><i>R</i>,18<i>RS</i>,22<i>RS</i>,25<i>S</i><i>R</i>)-1,4:8,11:15,18:22,25-Tetraethano-29<i>H</i>,31<i>H</i>-tetrabenzo[<i>b,g,l,q</i>]porphine
 chloroform disolvate
;
_journal_issue 3
_journal_name_full 'Acta Crystallographica Section E'
_journal_page_first o675
_journal_page_last o677
_journal_paper_doi 10.1107/S1600536805004435
_journal_volume 61
_journal_year 2005
_chemical_formula_iupac 'C44 H38 N4, 2C H Cl3'
_chemical_formula_moiety 'C44 H38 N4, 2C H Cl3'
_chemical_formula_sum 'C46 H40 Cl6 N4'
_chemical_formula_weight 861.52
_space_group_IT_number 14
_symmetry_cell_setting monoclinic
_symmetry_space_group_name_Hall '-P 2ybc'
_symmetry_space_group_name_H-M 'P 1 21/c 1'
_cell_angle_alpha 90
_cell_angle_beta 106.510(10)
_cell_angle_gamma 90
_cell_formula_units_Z 2
_cell_length_a 10.282(2)
_cell_length_b 17.433(3)
_cell_length_c 11.664(2)
_cell_measurement_reflns_used 9212
_cell_measurement_temperature 93.1
_cell_measurement_theta_max 68.0
_cell_measurement_theta_min 4.5
_cell_volume 2004.5(6)
_computing_cell_refinement PROCESS-AUTO
_computing_data_collection 'PROCESS-AUTO (Rigaku, 1998)'
_computing_data_reduction 'CrystalStructure (Rigaku/MSC and Rigaku, 2004)'
_computing_molecular_graphics 'ORTEP-III (Burnett & Johnson, 1996)'
_computing_publication_material CrystalStructure
_computing_structure_refinement 'SHELXL97 (Sheldrick, 1997)'
_computing_structure_solution 'SIR2002 (Burla et al., 2003)'
_diffrn_detector_area_resol_mean 10.00
_diffrn_measured_fraction_theta_full 0.9753
_diffrn_measured_fraction_theta_max 0.9753
_diffrn_measurement_device_type 'Rigaku R-AXIS RAPID'
_diffrn_measurement_method '48 frames, \d \w = 15\%'
_diffrn_radiation_type 'Cu K\a'
_diffrn_radiation_wavelength 1.5418
_diffrn_reflns_av_R_equivalents 0.183
_diffrn_reflns_limit_h_max 11
_diffrn_reflns_limit_h_min -11
_diffrn_reflns_limit_k_max 20
_diffrn_reflns_limit_k_min -20
_diffrn_reflns_limit_l_max 14
_diffrn_reflns_limit_l_min -13
_diffrn_reflns_number 18024
_diffrn_reflns_theta_full 68.24
_diffrn_reflns_theta_max 68.24
_exptl_absorpt_coefficient_mu 4.220
_exptl_absorpt_correction_T_max 0.430
_exptl_absorpt_correction_T_min 0.400
_exptl_absorpt_correction_type multi-scan
_exptl_absorpt_process_details '(ABSCOR; Higashi, 1995)'
_exptl_crystal_colour 'dark red'
_exptl_crystal_density_diffrn 1.427
_exptl_crystal_density_method 'not measured'
_exptl_crystal_description block
_exptl_crystal_F_000 892.00
_exptl_crystal_size_max 0.20
_exptl_crystal_size_mid 0.20
_exptl_crystal_size_min 0.20
_refine_diff_density_max 0.92
_refine_diff_density_min -0.67
_refine_ls_extinction_method none
_refine_ls_goodness_of_fit_ref 1.324
_refine_ls_hydrogen_treatment constr
_refine_ls_number_parameters 254
_refine_ls_number_reflns 3592
_refine_ls_R_factor_gt 0.1250
_refine_ls_shift/su_max 0.0000
_refine_ls_structure_factor_coef Fsqd
_refine_ls_weighting_details 'w = 1/[\s^2^(Fo^2^)+(0.1P)^2^] where P = (Fo^2^+2Fc^2^)/3'
_refine_ls_weighting_scheme calc
_refine_ls_wR_factor_ref 0.3110
_reflns_number_gt 1286
_reflns_number_total 3592
_reflns_threshold_expression F^2^>2\s(F^2^)
_cod_data_source_file ob6482.cif
_cod_data_source_block I
_cod_original_sg_symbol_H-M 'P 21/c'
_cod_database_code 2205335
_cod_database_fobs_code 2205335

loop_
_symmetry_equiv_pos_site_id
_symmetry_equiv_pos_as_xyz
1 +X,+Y,+Z
2 -X,1/2+Y,1/2-Z
3 -X,-Y,-Z
4 +X,1/2-Y,1/2+Z

loop_
_atom_site_label
_atom_site_fract_x
_atom_site_fract_y
_atom_site_fract_z
_atom_site_U_iso_or_equiv
_atom_site_adp_type
_atom_site_calc_flag
_atom_site_refinement_flags
_atom_site_occupancy
_atom_site_type_symbol
Cl1 0.4440(2) -0.02420(10) 0.1270(2) 0.0961(9) Uani d . 1.00 Cl
Cl2 0.2157(2) -0.10160(10) 0.1748(2) 0.0933(9) Uani d . 1.00 Cl
Cl3 0.3934(2) -0.00970(10) 0.3548(2) 0.0707(7) Uani d . 1.00 Cl
N1 -0.0576(5) 0.0457(3) 0.1475(4) 0.0390(10) Uani d . 1.00 N
N2 0.1182(5) 0.0941(3) 0.0037(4) 0.0350(10) Uani d . 1.00 N
C1 0.0740(6) 0.1650(3) 0.1707(5) 0.0320(10) Uani d . 1.00 C
C2 0.1376(6) 0.1558(3) 0.0801(5) 0.0340(10) Uani d . 1.00 C
C3 0.2349(6) 0.2085(3) 0.0554(5) 0.038(2) Uani d . 1.00 C
C4 0.2768(6) 0.1780(3) -0.0364(5) 0.0330(10) Uani d . 1.00 C
C5 0.2019(7) 0.1073(3) -0.0686(5) 0.0360(10) Uani d . 1.00 C
C6 0.3068(6) 0.2806(3) 0.1063(5) 0.040(2) Uani d . 1.00 C
C7 0.4618(6) 0.2576(4) 0.1540(5) 0.042(2) Uani d . 1.00 C
C8 0.5097(6) 0.2208(4) 0.0546(5) 0.041(2) Uani d . 1.00 C
C9 0.3902(6) 0.2208(3) -0.0641(5) 0.040(2) Uani d . 1.00 C
C10 0.3048(6) 0.3340(3) 0.0036(5) 0.041(2) Uani d . 1.00 C
C11 0.3466(6) 0.3028(3) -0.0847(5) 0.037(2) Uani d . 1.00 C
C12 -0.0113(6) 0.1145(3) 0.2027(5) 0.038(2) Uani d . 1.00 C
C13 -0.0715(6) 0.1197(3) 0.3002(5) 0.0360(10) Uani d . 1.00 C
C14 -0.1480(6) 0.0568(3) 0.3003(5) 0.0350(10) Uani d . 1.00 C
C15 -0.1428(6) 0.0088(3) 0.2018(5) 0.0350(10) Uani d . 1.00 C
C16 -0.0729(6) 0.1782(3) 0.3954(5) 0.038(2) Uani d . 1.00 C
C17 -0.2249(7) 0.1988(3) 0.3731(6) 0.049(2) Uani d . 1.00 C
C18 -0.3096(6) 0.1278(3) 0.3755(5) 0.042(2) Uani d . 1.00 C
C19 -0.2210(6) 0.0548(3) 0.3952(5) 0.041(2) Uani d . 1.00 C
C20 -0.0365(7) 0.1324(4) 0.5148(5) 0.044(2) Uani d . 1.00 C
C21 -0.1123(6) 0.0687(4) 0.5142(5) 0.045(2) Uani d . 1.00 C
C22 -0.2089(6) -0.0599(3) 0.1641(5) 0.039(2) Uani d . 1.00 C
C23 0.3160(7) -0.0196(4) 0.1996(6) 0.056(2) Uani d . 1.00 C
H1 -0.0335 0.0261 0.0803 0.047 Uiso c R 1.00 H
H2 0.0921 0.2115 0.2148 0.038 Uiso c R 1.00 H
H3 0.2723 0.3034 0.1657 0.048 Uiso c R 1.00 H
H4 0.4154 0.1993 -0.1295 0.048 Uiso c R 1.00 H
H5 0.5143 0.3022 0.1819 0.050 Uiso c R 1.00 H
H6 0.4732 0.2221 0.2180 0.050 Uiso c R 1.00 H
H7 0.5376 0.1695 0.0759 0.049 Uiso c R 1.00 H
H8 0.5838 0.2492 0.0430 0.049 Uiso c R 1.00 H
H9 0.2760 0.3859 0.0018 0.049 Uiso c R 1.00 H
H10 0.3484 0.3303 -0.1545 0.045 Uiso c R 1.00 H
H11 -0.2712 0.0089 0.3945 0.050 Uiso c R 1.00 H
H12 -0.0161 0.2213 0.3962 0.046 Uiso c R 1.00 H
H13 -0.3782 0.1236 0.3015 0.050 Uiso c R 1.00 H
H14 -0.3505 0.1324 0.4387 0.050 Uiso c R 1.00 H
H15 -0.2337 0.2333 0.4336 0.059 Uiso c R 1.00 H
H16 -0.2571 0.2228 0.2971 0.059 Uiso c R 1.00 H
H17 -0.0993 0.0357 0.5813 0.054 Uiso c R 1.00 H
H18 0.0338 0.1479 0.5830 0.053 Uiso c R 1.00 H
H19 -0.2657 -0.0770 0.2081 0.046 Uiso c R 1.00 H
H20 0.2604 0.0239 0.1715 0.067 Uiso c R 1.00 H

loop_
_atom_site_aniso_label
_atom_site_aniso_U_11
_atom_site_aniso_U_22
_atom_site_aniso_U_33
_atom_site_aniso_U_12
_atom_site_aniso_U_13
_atom_site_aniso_U_23
Cl1 0.086(2) 0.156(2) 0.0560(10) 0.036(2) 0.0350(10) 0.0220(10)
Cl2 0.084(2) 0.073(2) 0.099(2) -0.0090(10) -0.0130(10) -0.0180(10)
Cl3 0.082(2) 0.0820(10) 0.0510(10) -0.0150(10) 0.0230(10) -0.0153(9)
N1 0.046(3) 0.038(3) 0.034(3) -0.002(3) 0.015(2) -0.002(2)
N2 0.038(3) 0.036(3) 0.030(3) -0.001(2) 0.008(2) 0.001(2)
C1 0.038(4) 0.031(3) 0.026(3) -0.006(3) 0.009(3) -0.004(2)
C2 0.036(4) 0.034(3) 0.031(3) -0.001(3) 0.008(3) 0.003(3)
C3 0.050(4) 0.034(3) 0.031(3) 0.001(3) 0.012(3) 0.002(3)
C4 0.042(4) 0.031(3) 0.024(3) 0.002(3) 0.008(3) 0.000(2)
C5 0.046(4) 0.035(3) 0.027(3) 0.007(3) 0.011(3) 0.001(3)
C6 0.050(5) 0.043(4) 0.035(3) -0.003(3) 0.025(3) -0.002(3)
C7 0.043(5) 0.056(4) 0.030(3) -0.002(3) 0.015(3) 0.002(3)
C8 0.038(4) 0.049(4) 0.039(4) -0.002(3) 0.015(3) 0.001(3)
C9 0.041(4) 0.049(4) 0.033(3) -0.008(3) 0.016(3) -0.005(3)
C10 0.051(4) 0.031(3) 0.042(4) -0.005(3) 0.014(3) 0.010(3)
C11 0.040(4) 0.035(3) 0.038(3) -0.005(3) 0.010(3) 0.000(3)
C12 0.051(4) 0.034(3) 0.027(3) 0.004(3) 0.009(3) -0.003(3)
C13 0.032(4) 0.044(4) 0.035(3) 0.002(3) 0.011(3) -0.003(3)
C14 0.044(4) 0.033(3) 0.027(3) 0.001(3) 0.010(3) -0.002(3)
C15 0.043(4) 0.035(3) 0.031(3) 0.003(3) 0.019(3) 0.005(3)
C16 0.048(4) 0.038(4) 0.035(3) 0.001(3) 0.020(3) -0.003(3)
C17 0.066(5) 0.042(4) 0.044(4) 0.004(3) 0.023(3) -0.008(3)
C18 0.045(4) 0.045(4) 0.034(3) 0.003(3) 0.011(3) 0.000(3)
C19 0.057(5) 0.040(4) 0.033(3) -0.017(3) 0.023(3) -0.003(3)
C20 0.045(4) 0.058(4) 0.030(3) -0.007(3) 0.010(3) -0.009(3)
C21 0.050(4) 0.053(4) 0.029(3) 0.001(4) 0.008(3) 0.005(3)
C22 0.040(4) 0.043(4) 0.035(3) -0.002(3) 0.014(3) 0.001(3)
C23 0.069(5) 0.059(5) 0.040(4) 0.018(4) 0.017(4) 0.015(3)

loop_
_atom_type_symbol
_atom_type_description
_atom_type_scat_dispersion_real
_atom_type_scat_dispersion_imag
_atom_type_scat_source
H H 0.000 0.000
;
International Tables for Crystallography
(1992, Vol. C, Table 6.1.1.4)
;
N N 0.031 0.018
;
International Tables for Crystallography
(1992, Vol. C, Tables 4.2.6.8 and 6.1.1.4)
;
Cl Cl 0.364 0.702
;
International Tables for Crystallography
(1992, Vol. C, Tables 4.2.6.8 and 6.1.1.4)
;
C C 0.018 0.009
;
International Tables for Crystallography
(1992, Vol. C, Tables 4.2.6.8 and 6.1.1.4)
;

loop_
_geom_angle_atom_site_label_1
_geom_angle_atom_site_label_2
_geom_angle_atom_site_label_3
_geom_angle_site_symmetry_2
_geom_angle_site_symmetry_3
_geom_angle
_geom_angle_publ_flag
Cl1 C23 H20 . . 109.1680 no
Cl2 C23 H20 . . 109.1675 no
Cl3 C23 H20 . . 109.1675 no
N1 C12 C1 . . 126.5(6) yes
N1 C12 C13 . . 104.7(5) yes
C15 N1 C12 . . 111.8(5) yes
H1 N1 C12 . . 124.1125 no
N1 C15 C14 . . 105.6(5) yes
N1 C15 C22 . . 125.2(6) yes
H1 N1 C15 . . 124.1134 no
N2 C2 C1 . . 124.4(5) yes
N2 C2 C3 . . 110.4(5) yes
C5 N2 C2 . . 105.3(5) yes
N2 C5 C4 . . 111.1(5) yes
N2 C5 C22 . 3_555 124.5(5) yes
C12 C1 C2 . . 127.4(5) yes
C1 C2 C3 . . 125.2(5) yes
H2 C1 C2 . . 116.3225 no
C1 C12 C13 . . 128.8(5) yes
H2 C1 C12 . . 116.3218 no
C2 C3 C4 . . 107.3(5) yes
C2 C3 C6 . . 138.4(6) no
C3 C4 C5 . . 105.8(6) yes
C6 C3 C4 . . 114.1(6) no
C3 C4 C9 . . 114.4(5) no
C3 C6 C7 . . 105.1(5) no
C3 C6 C10 . . 108.0(4) no
C3 C6 H3 . . 113.3666 no
C4 C5 C22 . 3_555 124.4(6) yes
C9 C4 C5 . . 139.5(6) no
C4 C9 C11 . . 107.2(5) no
C4 C9 C8 . . 105.8(5) no
C4 C9 H4 . . 112.6163 no
C5 C22 H19 3_555 3_555 115.5284 no
C5 C22 C15 3_555 3_555 128.9(6) no
C10 C6 C7 . . 102.8(5) no
H3 C6 C7 . . 113.3665 no
C6 C7 H6 . . 109.2220 no
C6 C7 C8 . . 110.5(4) no
C6 C7 H5 . . 109.2222 no
C6 C10 C11 . . 115.1(5) no
H3 C6 C10 . . 113.3670 no
C6 C10 H9 . . 122.4567 no
C7 C8 C9 . . 109.3(5) no
H6 C7 C8 . . 109.2223 no
C7 C8 H7 . . 109.5267 no
H5 C7 C8 . . 109.2222 no
C7 C8 H8 . . 109.5265 no
H6 C7 H5 . . 109.4599 no
C8 C9 C11 . . 105.4(4) no
C8 C9 H4 . . 112.6162 no
H7 C8 C9 . . 109.5271 no
H8 C8 C9 . . 109.5272 no
H8 C8 H7 . . 109.4607 no
C9 C11 C10 . . 114.3(6) no
H4 C9 C11 . . 112.6158 no
C9 C11 H10 . . 122.8553 no
H9 C10 C11 . . 122.4574 no
C10 C11 H10 . . 122.8555 no
C12 C13 C14 . . 109.3(5) yes
C12 C13 C16 . . 135.8(6) no
C13 C14 C15 . . 108.6(6) yes
C16 C13 C14 . . 114.9(6) no
C13 C14 C19 . . 115.6(5) no
C13 C16 C17 . . 104.6(4) no
C13 C16 C20 . . 105.1(5) no
C13 C16 H12 . . 113.9563 no
C14 C15 C22 . . 129.2(6) yes
C19 C14 C15 . . 135.7(5) no
C14 C19 C21 . . 105.9(5) no
C14 C19 C18 . . 105.5(5) no
C14 C19 H11 . . 113.3321 no
C15 C22 H19 . . 115.5218 no
C15 C22 C5 . 3_555 128.9(6) yes
C20 C16 C17 . . 104.1(5) no
H12 C16 C17 . . 113.9566 no
C16 C17 H16 . . 109.0174 no
C16 C17 C18 . . 111.3(5) no
C16 C17 H15 . . 109.0170 no
C16 C20 C21 . . 115.1(5) no
H12 C16 C20 . . 113.9565 no
C16 C20 H18 . . 122.4532 no
C17 C18 C19 . . 111.0(5) no
H16 C17 C18 . . 109.0171 no
C17 C18 H13 . . 109.0910 no
H15 C17 C18 . . 109.0168 no
C17 C18 H14 . . 109.0908 no
H16 C17 H15 . . 109.4604 no
C18 C19 C21 . . 104.6(5) no
C18 C19 H11 . . 113.3326 no
H13 C18 C19 . . 109.0905 no
H14 C18 C19 . . 109.0911 no
H14 C18 H13 . . 109.4601 no
C19 C21 C20 . . 113.9(5) no
H11 C19 C21 . . 113.3321 no
C19 C21 H17 . . 123.0720 no
H18 C20 C21 . . 122.4533 no
C20 C21 H17 . . 123.0726 no
H19 C22 C5 . 3_555 115.5284 no
C22 C5 N2 3_555 3_555 124.5(5) no
C22 C5 C4 3_555 3_555 124.4(6) no

loop_
_geom_bond_atom_site_label_1
_geom_bond_atom_site_label_2
_geom_bond_site_symmetry_2
_geom_bond_distance
_geom_bond_publ_flag
Cl1 C23 . 1.758(8) no
Cl2 C23 . 1.738(7) no
Cl3 C23 . 1.767(6) no
N1 C12 . 1.381(7) yes
N1 C15 . 1.377(8) yes
N1 H1 . 0.9500 no
N2 C2 . 1.375(7) yes
N2 C5 . 1.385(9) yes
C1 C2 . 1.401(9) yes
C1 C12 . 1.367(9) yes
C1 H2 . 0.9500 no
C2 C3 . 1.446(9) yes
C3 C4 . 1.370(9) yes
C3 C6 . 1.493(8) no
C4 C5 . 1.446(8) yes
C4 C9 . 1.495(9) no
C5 C22 3_555 1.404(8) yes
C6 C7 . 1.583(8) no
C6 C10 . 1.513(8) no
C6 H3 . 0.9500 no
C7 C8 . 1.525(9) yes
C7 H5 . 0.9500 no
C7 H6 . 0.9500 no
C8 C9 . 1.568(7) no
C8 H7 . 0.9500 no
C8 H8 . 0.9500 no
C9 C11 . 1.496(8) no
C9 H4 . 0.9500 no
C10 C6 . 1.513(8) no
C10 C11 . 1.339(9) yes
C10 H9 . 0.9500 no
C11 C10 . 1.339(9) no
C11 H10 . 0.9500 no
C12 C13 . 1.443(9) yes
C13 C12 . 1.443(9) no
C13 C14 . 1.350(8) yes
C13 C16 . 1.511(8) no
C14 C13 . 1.350(8) no
C14 C15 . 1.434(8) yes
C14 C19 . 1.505(9) no
C15 C22 . 1.385(8) yes
C16 C13 . 1.511(8) no
C16 C17 . 1.551(9) no
C16 C20 . 1.555(8) no
C16 H12 . 0.9500 no
C17 C18 . 1.519(9) yes
C17 H15 . 0.9500 no
C17 H16 . 0.9500 no
C18 C19 . 1.543(8) no
C18 H13 . 0.9500 no
C18 H14 . 0.9500 no
C19 C21 . 1.534(7) no
C19 H11 . 0.9500 no
C20 C21 . 1.356(9) yes
C20 H18 . 0.9500 no
C21 H17 . 0.9500 no
C22 C5 3_555 1.404(8) yes
C22 H19 . 0.9300 no
C23 H20 . 0.9500 no
H4 C9 . 0.9500 no
H6 C7 . 0.9500 no
H7 C8 . 0.9500 no
H9 C10 . 0.9500 no
H10 C11 . 0.9500 no
H11 C19 . 0.9500 no
H12 C16 . 0.9500 no
H13 C18 . 0.9500 no
H14 C18 . 0.9500 no
H15 C17 . 0.9500 no
H16 C17 . 0.9500 no
H18 C20 . 0.9500 no
H20 C23 . 0.9500 no
